data_4080253
loop_
_publ_author_name
'Zeckert, Kornelia'

_publ_section_title
;
 Pyridyl Compounds of Heavier Group 13 and 14 Elements as Ligands for
 Lanthanide Metals
;
_journal_issue 5
_journal_name_full Organometallics
_journal_page_first 1387
_journal_paper_doi 10.1021/om301032x
_journal_volume 32
_journal_year 2013
_chemical_formula_moiety '(C66 H66 La2 N6 Sn2 Yb), 3.5(C7 H8)'
_chemical_formula_sum 'C90.5 H94 La2 N6 Sn2 Yb'
_chemical_formula_weight 1953.96
_chemical_name_systematic
;
 ?
;
_space_group_IT_number 14
_symmetry_cell_setting monoclinic
_symmetry_space_group_name_Hall '-P 2yn'
_symmetry_space_group_name_H-M 'P 1 21/n 1'
_atom_sites_solution_hydrogens geom
_atom_sites_solution_primary direct
_atom_sites_solution_secondary difmap
_audit_conform_dict_location ftp://ftp.iucr.org/pub/cif_core.dic
_audit_conform_dict_name cif_core.dic
_audit_conform_dict_version 2.3
_audit_creation_date 2012-10-25T13:34:09-00:00
_audit_creation_method 'WinGX routine CIF_UPDATE'
_cell_angle_alpha 90
_cell_angle_beta 116.846(10)
_cell_angle_gamma 90
_cell_formula_units_Z 4
_cell_length_a 23.1975(16)
_cell_length_b 17.0581(9)
_cell_length_c 24.398(2)
_cell_measurement_reflns_used 13424
_cell_measurement_temperature 190(2)
_cell_measurement_theta_max 32.4763
_cell_measurement_theta_min 2.8599
_cell_volume 8613.9(13)
_computing_cell_refinement
;
        CrysAlisPro, Agilent Technologies,
        Version 1.171.35.19 (release 27-10-2011 CrysAlis171 .NET)
        (compiled Oct 27 2011,15:02:11)
;
_computing_data_collection
;
        CrysAlisPro, Agilent Technologies,
        Version 1.171.35.19 (release 27-10-2011 CrysAlis171 .NET)
        (compiled Oct 27 2011,15:02:11)
;
_computing_data_reduction
;
        CrysAlisPro, Agilent Technologies,
        Version 1.171.35.19 (release 27-10-2011 CrysAlis171 .NET)
        (compiled Oct 27 2011,15:02:11)
;
_computing_molecular_graphics 'Ortep-3 for Windows (Farrugia, 2008)'
_computing_structure_refinement 'SHELXL-97 (Sheldrick, 2008)'
_computing_structure_solution
;
     SHELXS-97
     Program for Crystal Structure Analysis (Release 97-2)
     G. M. Sheldrick, Institut f\"ur Anorganische Chemie der Universit\"at,
     Tammanstrasse 4, D-3400 G\"ottingen, Germany, 1998.
;
_diffrn_ambient_temperature 190(2)
_diffrn_detector_area_resol_mean 16.356
_diffrn_measured_fraction_theta_full 0.999
_diffrn_measured_fraction_theta_max 0.999
_diffrn_measurement_device_type 'Xcalibur, Sapphire3, Gemini'
_diffrn_measurement_method '\w scans'
_diffrn_orient_matrix_UB_11 -0.0117708
_diffrn_orient_matrix_UB_12 0.03337
_diffrn_orient_matrix_UB_13 0.0091178
_diffrn_orient_matrix_UB_21 0.0285192
_diffrn_orient_matrix_UB_22 0.020863
_diffrn_orient_matrix_UB_23 0.0052319
_diffrn_orient_matrix_UB_31 -0.014944
_diffrn_orient_matrix_UB_32 0.0134126
_diffrn_orient_matrix_UB_33 -0.0308976
_diffrn_radiation_monochromator graphite
_diffrn_radiation_type MoK\a
_diffrn_radiation_wavelength 0.71073
_diffrn_reflns_av_R_equivalents 0.0567
_diffrn_reflns_av_unetI/netI 0.0469
_diffrn_reflns_limit_h_max 25
_diffrn_reflns_limit_h_min -27
_diffrn_reflns_limit_k_max 20
_diffrn_reflns_limit_k_min -20
_diffrn_reflns_limit_l_max 29
_diffrn_reflns_limit_l_min -29
_diffrn_reflns_number 61821
_diffrn_reflns_theta_full 25.35
_diffrn_reflns_theta_max 25.35
_diffrn_reflns_theta_min 2.86
_exptl_absorpt_coefficient_mu 2.662
_exptl_absorpt_correction_type none
_exptl_crystal_colour 'dark green'
_exptl_crystal_density_diffrn 1.507
_exptl_crystal_density_method 'not measured'
_exptl_crystal_description prism
_exptl_crystal_F_000 3852
_exptl_crystal_size_max 0.25
_exptl_crystal_size_mid 0.1
_exptl_crystal_size_min 0.1
_refine_diff_density_max 1.279
_refine_diff_density_min -1.543
_refine_diff_density_rms 0.118
_refine_ls_extinction_method none
_refine_ls_goodness_of_fit_ref 1.034
_refine_ls_hydrogen_treatment constr
_refine_ls_matrix_type full
_refine_ls_number_parameters 777
_refine_ls_number_reflns 15764
_refine_ls_number_restraints 205
_refine_ls_restrained_S_all 1.03
_refine_ls_R_factor_all 0.0634
_refine_ls_R_factor_gt 0.0422
_refine_ls_shift/su_max 0.021
_refine_ls_shift/su_mean 0.001
_refine_ls_structure_factor_coef Fsqd
_refine_ls_weighting_details 'calc w=1/[\s^2^(Fo^2^)+(0.0380P)^2^+27.7059P] where P=(Fo^2^+2Fc^2^)/3'
_refine_ls_weighting_scheme calc
_refine_ls_wR_factor_gt 0.0952
_refine_ls_wR_factor_ref 0.1072
_reflns_number_gt 11978
_reflns_number_total 15764
_reflns_threshold_expression >2sigma(I)
_cod_data_source_file om301032x_si_001.cif
_cod_data_source_block x1033
_cod_original_cell_volume 8614.0(10)
_cod_original_sg_symbol_H-M P2(1)/n
_cod_original_formula_sum 'C90.50 H94 La2 N6 Sn2 Yb'
_cod_database_code 4080253

loop_
_symmetry_equiv_pos_as_xyz
'x, y, z'
'-x+1/2, y+1/2, -z+1/2'
'-x, -y, -z'
'x-1/2, -y-1/2, z-1/2'

loop_
_atom_site_label
_atom_site_type_symbol
_atom_site_fract_x
_atom_site_fract_y
_atom_site_fract_z
_atom_site_U_iso_or_equiv
_atom_site_adp_type
_atom_site_occupancy
_atom_site_symmetry_multiplicity
_atom_site_calc_flag
_atom_site_refinement_flags
_atom_site_disorder_assembly
_atom_site_disorder_group
C1 C 0.33373(18) 0.1985(2) 0.17907(16) 0.0321(10) Uani 1 1 d . A .
C2 C 0.2741(2) 0.2216(3) 0.1334(2) 0.0458(13) Uani 1 1 d . . .
H2 H 0.2359 0.2075 0.1361 0.055 Uiso 1 1 calc R . .
C3 C 0.2698(2) 0.2647(3) 0.0841(2) 0.0635(17) Uani 1 1 d . A .
H3 H 0.2288 0.2808 0.0532 0.076 Uiso 1 1 calc R . .
C4 C 0.3245(2) 0.2844(3) 0.0797(2) 0.0661(17) Uani 1 1 d D . .
C5 C 0.3819(2) 0.2612(3) 0.1265(2) 0.0564(15) Uani 1 1 d . A .
H5 H 0.4204 0.275 0.1242 0.068 Uiso 1 1 calc R . .
C6 C 0.3219(5) 0.3483(6) 0.0337(4) 0.085(3) Uani 0.571(12) 1 d PD A 1
H6A H 0.2826 0.3415 -0.0051 0.127 Uiso 0.571(12) 1 calc PR A 1
H6B H 0.3599 0.3435 0.0262 0.127 Uiso 0.571(12) 1 calc PR A 1
H6C H 0.3216 0.4002 0.0507 0.127 Uiso 0.571(12) 1 calc PR A 1
C6F C 0.3225(7) 0.3093(10) 0.0177(5) 0.085(3) Uani 0.429(12) 1 d PD A 2
H6F1 H 0.331 0.2636 -0.0018 0.127 Uiso 0.429(12) 1 calc PR A 2
H6F2 H 0.3554 0.3495 0.0252 0.127 Uiso 0.429(12) 1 calc PR A 2
H6F3 H 0.2797 0.3306 -0.0093 0.127 Uiso 0.429(12) 1 calc PR A 2
C7 C 0.40911(19) 0.2021(2) 0.33078(17) 0.0350(11) Uani 1 1 d . A .
C8 C 0.3931(2) 0.2326(3) 0.37514(19) 0.0469(13) Uani 1 1 d . . .
H8 H 0.3521 0.2213 0.3731 0.056 Uiso 1 1 calc R . .
C9 C 0.4361(2) 0.2788(3) 0.4218(2) 0.0620(15) Uani 1 1 d . . .
H9 H 0.4246 0.2994 0.4517 0.074 Uiso 1 1 calc R . .
C10 C 0.4955(3) 0.2953(3) 0.4254(2) 0.0613(16) Uani 1 1 d . . .
C11 C 0.5088(2) 0.2636(3) 0.3808(2) 0.0546(14) Uani 1 1 d . A .
H11 H 0.5499 0.274 0.3828 0.066 Uiso 1 1 calc R . .
C12 C 0.5455(3) 0.3449(4) 0.4760(3) 0.103(3) Uani 1 1 d . . .
H12A H 0.5616 0.3166 0.5151 0.154 Uiso 1 1 calc R . .
H12B H 0.5257 0.3944 0.4792 0.154 Uiso 1 1 calc R . .
H12C H 0.5814 0.3559 0.4665 0.154 Uiso 1 1 calc R . .
C13 C 0.40174(17) 0.0345(2) 0.25586(17) 0.0329(10) Uani 1 1 d . A .
C14 C 0.38322(19) -0.0426(2) 0.26002(18) 0.0389(11) Uani 1 1 d . . .
H14 H 0.3445 -0.0513 0.2634 0.047 Uiso 1 1 calc R . .
C15 C 0.4195(2) -0.1061(3) 0.2593(2) 0.0487(13) Uani 1 1 d . . .
H15 H 0.4054 -0.1579 0.2613 0.058 Uiso 1 1 calc R . .
C16 C 0.4767(2) -0.0939(3) 0.2556(2) 0.0480(13) Uani 1 1 d . . .
C17 C 0.49318(18) -0.0169(3) 0.2516(2) 0.0463(13) Uani 1 1 d . A .
H17 H 0.5318 -0.0074 0.2483 0.056 Uiso 1 1 calc R . .
C18 C 0.5190(2) -0.1616(3) 0.2536(3) 0.079(2) Uani 1 1 d . . .
H18A H 0.4927 -0.1981 0.2207 0.118 Uiso 1 1 calc R . .
H18B H 0.5376 -0.1891 0.293 0.118 Uiso 1 1 calc R . .
H18C H 0.5539 -0.1408 0.2456 0.118 Uiso 1 1 calc R . .
C19 C 0.58757(18) 0.1692(3) 0.17251(18) 0.0387(11) Uani 1 1 d . A .
C20 C 0.5972(2) 0.1594(3) 0.1207(2) 0.0579(15) Uani 1 1 d . . .
H20 H 0.6371 0.1751 0.122 0.069 Uiso 1 1 calc R . .
C21 C 0.5500(2) 0.1273(3) 0.0674(2) 0.0624(15) Uani 1 1 d . . .
H21 H 0.5578 0.1208 0.0326 0.075 Uiso 1 1 calc R . .
C22 C 0.4916(2) 0.1046(3) 0.0644(2) 0.0482(13) Uani 1 1 d . . .
C23 C 0.4856(2) 0.1144(3) 0.11769(19) 0.0459(13) Uani 1 1 d . A .
H23 H 0.4464 0.0978 0.1175 0.055 Uiso 1 1 calc R . .
C24 C 0.4381(2) 0.0704(4) 0.0077(2) 0.0687(18) Uani 1 1 d . . .
H24A H 0.4507 0.07 -0.0256 0.103 Uiso 1 1 calc R . .
H24B H 0.399 0.1022 -0.0045 0.103 Uiso 1 1 calc R . .
H24C H 0.4294 0.0167 0.0162 0.103 Uiso 1 1 calc R . .
C25 C 0.60638(17) 0.3218(2) 0.26316(17) 0.0345(10) Uani 1 1 d . A .
C26 C 0.63434(19) 0.3948(3) 0.2778(2) 0.0453(12) Uani 1 1 d . . .
H26 H 0.6779 0.4007 0.2848 0.054 Uiso 1 1 calc R . .
C27 C 0.60147(19) 0.4603(3) 0.2828(2) 0.0482(13) Uani 1 1 d . . .
H27 H 0.622 0.5101 0.293 0.058 Uiso 1 1 calc R . .
C28 C 0.53776(19) 0.4511(3) 0.2723(2) 0.0460(12) Uani 1 1 d . . .
C29 C 0.51194(18) 0.3775(3) 0.25859(19) 0.0422(11) Uani 1 1 d . A .
H29 H 0.4683 0.3709 0.251 0.051 Uiso 1 1 calc R . .
C30 C 0.4985(2) 0.5200(3) 0.2759(3) 0.0805(17) Uani 1 1 d . . .
H30A H 0.5119 0.5677 0.2622 0.121 Uiso 1 1 calc R . .
H30B H 0.5057 0.5268 0.3184 0.121 Uiso 1 1 calc R . .
H30C H 0.4525 0.5102 0.2493 0.121 Uiso 1 1 calc R . .
C31 C 0.66073(19) 0.1461(2) 0.32540(18) 0.0390(12) Uani 1 1 d . A .
C32 C 0.7152(2) 0.1053(3) 0.3636(2) 0.0519(14) Uani 1 1 d . . .
H32 H 0.7531 0.1101 0.3583 0.062 Uiso 1 1 calc R . .
C33 C 0.7160(3) 0.0577(3) 0.4095(2) 0.0613(17) Uani 1 1 d . . .
H33 H 0.7538 0.0288 0.4347 0.074 Uiso 1 1 calc R . .
C34 C 0.6619(3) 0.0525(3) 0.4186(2) 0.0621(17) Uani 1 1 d . . .
C35 C 0.6090(2) 0.0933(3) 0.3785(2) 0.0607(16) Uani 1 1 d . A .
H35 H 0.5707 0.0892 0.3834 0.073 Uiso 1 1 calc R . .
C36 C 0.6604(3) 0.0048(4) 0.4703(3) 0.101(3) Uani 1 1 d . . .
H36A H 0.6828 -0.0451 0.4739 0.152 Uiso 1 1 calc R . .
H36B H 0.6155 -0.0053 0.4615 0.152 Uiso 1 1 calc R . .
H36C H 0.6822 0.034 0.5089 0.152 Uiso 1 1 calc R . .
C37 C 0.2894(3) 0.0256(4) 0.3707(3) 0.0894(10) Uani 1 1 d U . .
H37 H 0.3312 0.0476 0.3841 0.107 Uiso 1 1 calc R . .
C38 C 0.2380(3) 0.0578(4) 0.3785(3) 0.0894(10) Uani 1 1 d U . .
H38 H 0.2386 0.106 0.3983 0.107 Uiso 1 1 calc R . .
C39 C 0.1879(3) 0.0084(4) 0.3531(3) 0.0894(10) Uani 1 1 d U . .
H39 H 0.1469 0.0161 0.3521 0.107 Uiso 1 1 calc R . .
C40 C 0.2044(3) -0.0546(4) 0.3287(3) 0.0894(10) Uani 1 1 d U . .
H40 H 0.1772 -0.0976 0.3079 0.107 Uiso 1 1 calc R . .
C41 C 0.2672(3) -0.0449(4) 0.3395(3) 0.0894(10) Uani 1 1 d U . .
H41 H 0.2915 -0.08 0.3278 0.107 Uiso 1 1 calc R . .
C42 C 0.1916(2) -0.0617(3) 0.1785(2) 0.0642(16) Uani 1 1 d . . .
H42 H 0.2182 -0.1044 0.2008 0.077 Uiso 1 1 calc R . .
C43 C 0.2089(2) -0.0018(3) 0.1508(2) 0.0595(15) Uani 1 1 d . . .
H43 H 0.2495 0.0039 0.1505 0.071 Uiso 1 1 calc R . .
C44 C 0.1568(3) 0.0482(3) 0.1236(2) 0.0640(17) Uani 1 1 d . . .
H44 H 0.1556 0.0944 0.1014 0.077 Uiso 1 1 calc R . .
C45 C 0.1068(2) 0.0204(3) 0.1339(2) 0.0690(18) Uani 1 1 d . . .
H45 H 0.0654 0.0438 0.1203 0.083 Uiso 1 1 calc R . .
C46 C 0.1281(3) -0.0483(3) 0.1681(3) 0.0771(17) Uani 1 1 d . . .
H46 H 0.1037 -0.0804 0.1819 0.092 Uiso 1 1 calc R . .
C47 C 0.1323(2) 0.2146(3) 0.1920(2) 0.0522(14) Uani 1 1 d . . .
H47 H 0.1189 0.2166 0.149 0.063 Uiso 1 1 calc R . .
C48 C 0.1904(2) 0.2417(3) 0.2378(2) 0.0518(13) Uani 1 1 d . . .
H48 H 0.2243 0.2652 0.2319 0.062 Uiso 1 1 calc R . .
C49 C 0.1903(2) 0.2285(3) 0.2935(2) 0.0595(16) Uani 1 1 d . . .
H49 H 0.2241 0.2416 0.3327 0.071 Uiso 1 1 calc R . .
C50 C 0.1320(2) 0.1926(3) 0.2822(2) 0.0573(13) Uani 1 1 d . . .
H50 H 0.1189 0.177 0.3122 0.069 Uiso 1 1 calc R . .
C51 C 0.0973(2) 0.1839(2) 0.2206(2) 0.0497(14) Uani 1 1 d . . .
H51 H 0.0557 0.1606 0.2002 0.06 Uiso 1 1 calc R . .
C52 C 0.7329(3) 0.3170(4) 0.1278(2) 0.080(2) Uani 1 1 d . . .
H52 H 0.7174 0.2733 0.1008 0.096 Uiso 1 1 calc R . .
C53 C 0.7912(3) 0.3518(4) 0.1471(2) 0.0779(17) Uani 1 1 d . . .
H53 H 0.8232 0.3371 0.1347 0.093 Uiso 1 1 calc R . .
C54 C 0.7974(3) 0.4113(3) 0.1870(3) 0.079(2) Uani 1 1 d . . .
H54 H 0.8342 0.4437 0.2081 0.095 Uiso 1 1 calc R . .
C55 C 0.7396(3) 0.4151(3) 0.1909(2) 0.0752(18) Uani 1 1 d . . .
H55 H 0.729 0.4514 0.2144 0.09 Uiso 1 1 calc R . .
C56 C 0.7005(3) 0.3561(4) 0.1541(3) 0.0725(19) Uani 1 1 d . . .
H56 H 0.658 0.3447 0.1481 0.087 Uiso 1 1 calc R . .
C57 C 0.8287(2) 0.3926(3) 0.3478(2) 0.0604(16) Uani 1 1 d . . .
H57 H 0.803 0.4386 0.3348 0.072 Uiso 1 1 calc R . .
C58 C 0.8140(2) 0.3258(4) 0.3713(2) 0.0623(16) Uani 1 1 d . . .
H58 H 0.7765 0.3179 0.377 0.075 Uiso 1 1 calc R . .
C59 C 0.8646(3) 0.2718(4) 0.3854(2) 0.0661(17) Uani 1 1 d . . .
H59 H 0.8675 0.2211 0.4027 0.079 Uiso 1 1 calc R . .
C60 C 0.9099(2) 0.3059(4) 0.3696(2) 0.0660(17) Uani 1 1 d . . .
H60 H 0.9488 0.2823 0.3739 0.079 Uiso 1 1 calc R . .
C61 C 0.8881(3) 0.3805(4) 0.3465(2) 0.0670(16) Uani 1 1 d . . .
H61 H 0.9094 0.4169 0.3323 0.08 Uiso 1 1 calc R . .
C62 C 0.8852(4) 0.1406(5) 0.2839(4) 0.0402(12) Uani 0.443(5) 1 d PDU A 3
H62 H 0.9207 0.143 0.3238 0.048 Uiso 0.443(5) 1 calc PR A 3
C63 C 0.8277(4) 0.1082(5) 0.2703(4) 0.0402(12) Uani 0.443(5) 1 d PDU A 3
H63 H 0.8165 0.0832 0.299 0.048 Uiso 0.443(5) 1 calc PR A 3
C64 C 0.7870(4) 0.1164(6) 0.2084(4) 0.0402(12) Uani 0.443(5) 1 d PDU A 3
H64 H 0.7431 0.1003 0.1873 0.048 Uiso 0.443(5) 1 calc PR A 3
C65 C 0.8236(4) 0.1535(5) 0.1829(4) 0.0402(12) Uani 0.443(5) 1 d PDU A 3
H65 H 0.8093 0.1653 0.1407 0.048 Uiso 0.443(5) 1 calc PR A 3
C66 C 0.8852(4) 0.1701(5) 0.2311(4) 0.0402(12) Uani 0.443(5) 1 d PDU A 3
H66 H 0.9197 0.1963 0.228 0.048 Uiso 0.443(5) 1 calc PR A 3
C62F C 0.8959(3) 0.1622(5) 0.2657(3) 0.0407(10) Uani 0.557(5) 1 d PDU A 4
H62F H 0.9394 0.1788 0.2887 0.049 Uiso 0.557(5) 1 calc PR A 4
C63F C 0.8579(3) 0.1241(5) 0.2897(3) 0.0407(10) Uani 0.557(5) 1 d PDU A 4
H63F H 0.8716 0.1119 0.3317 0.049 Uiso 0.557(5) 1 calc PR A 4
C64F C 0.7966(3) 0.1072(5) 0.2411(4) 0.0407(10) Uani 0.557(5) 1 d PDU A 4
H64F H 0.7621 0.0804 0.2439 0.049 Uiso 0.557(5) 1 calc PR A 4
C65F C 0.7968(3) 0.1389(5) 0.1856(3) 0.0407(10) Uani 0.557(5) 1 d PDU A 4
H65F H 0.7617 0.1381 0.1455 0.049 Uiso 0.557(5) 1 calc PR A 4
C66F C 0.8584(3) 0.1712(5) 0.2022(3) 0.0407(10) Uani 0.557(5) 1 d PDU A 4
H66F H 0.8722 0.1949 0.1749 0.049 Uiso 0.557(5) 1 calc PR A 4
C70 C 0.3889(5) 0.5148(7) 0.9770(5) 0.146(3) Uiso 0.470(7) 1 d PGD B 5
H70 H 0.3592 0.5234 0.9352 0.176 Uiso 0.470(7) 1 calc PR B 5
C71 C 0.3928(6) 0.5680(7) 1.0217(5) 0.146(3) Uiso 0.470(7) 1 d PGD B 5
H71 H 0.3658 0.613 1.0104 0.176 Uiso 0.470(7) 1 calc PR B 5
C72 C 0.4361(7) 0.5553(8) 1.0829(5) 0.146(3) Uiso 0.470(7) 1 d PGD B 5
H72 H 0.4388 0.5916 1.1135 0.176 Uiso 0.470(7) 1 calc PR B 5
C73 C 0.4756(6) 0.4894(9) 1.0995(5) 0.146(3) Uiso 0.470(7) 1 d PGD B 5
H73 H 0.5053 0.4807 1.1413 0.176 Uiso 0.470(7) 1 calc PR B 5
C74 C 0.4718(6) 0.4362(8) 1.0548(6) 0.146(3) Uiso 0.470(7) 1 d PGD B 5
C75 C 0.4284(6) 0.4489(7) 0.9936(5) 0.146(3) Uiso 0.470(7) 1 d PGD B 5
H75 H 0.4258 0.4125 0.963 0.176 Uiso 0.470(7) 1 calc PR B 5
C76 C 0.5132(9) 0.3573(12) 1.0755(8) 0.146(3) Uiso 0.470(7) 1 d PD B 5
H76A H 0.5581 0.37 1.1039 0.22 Uiso 0.470(7) 1 calc PR B 5
H76B H 0.5117 0.3307 1.0393 0.22 Uiso 0.470(7) 1 calc PR B 5
H76C H 0.4952 0.3228 1.0961 0.22 Uiso 0.470(7) 1 calc PR B 5
C70F C 0.4433(4) 0.4114(6) 0.9821(4) 0.127(3) Uiso 0.530(7) 1 d PGD B 6
H70F H 0.4347 0.3861 0.9445 0.153 Uiso 0.530(7) 1 calc PR B 6
C71F C 0.4869(5) 0.3785(6) 1.0375(4) 0.127(3) Uiso 0.530(7) 1 d PGD B 6
H71F H 0.5082 0.3308 1.0378 0.153 Uiso 0.530(7) 1 calc PR B 6
C72F C 0.4995(5) 0.4155(7) 1.0926(4) 0.127(3) Uiso 0.530(7) 1 d PGD B 6
H72F H 0.5293 0.393 1.1305 0.153 Uiso 0.530(7) 1 calc PR B 6
C73F C 0.4684(6) 0.4853(7) 1.0922(4) 0.127(3) Uiso 0.530(7) 1 d PGD B 6
H73F H 0.477 0.5106 1.1298 0.153 Uiso 0.530(7) 1 calc PR B 6
C74F C 0.4247(6) 0.5181(6) 1.0367(5) 0.127(3) Uiso 0.530(7) 1 d PGD B 6
C75F C 0.4122(4) 0.4812(6) 0.9817(4) 0.127(3) Uiso 0.530(7) 1 d PGD B 6
H75F H 0.3823 0.5036 0.9438 0.153 Uiso 0.530(7) 1 calc PR B 6
C76F C 0.3911(7) 0.6010(10) 1.0428(7) 0.127(3) Uiso 0.530(7) 1 d PD B 6
H76D H 0.4169 0.6238 1.0835 0.191 Uiso 0.530(7) 1 calc PR B 6
H76E H 0.3473 0.5906 1.0371 0.191 Uiso 0.530(7) 1 calc PR B 6
H76F H 0.3893 0.6379 1.0112 0.191 Uiso 0.530(7) 1 calc PR B 6
C80 C 0.6558(3) 0.0895(3) 0.9525(2) 0.1202(12) Uani 1 1 d D . .
C81 C 0.6905(3) 0.0849(4) 1.0158(2) 0.1202(12) Uani 1 1 d D . .
H81 H 0.6891 0.1258 1.0416 0.144 Uiso 1 1 calc R . .
C82 C 0.7271(3) 0.0184(3) 1.0397(3) 0.1202(12) Uani 1 1 d D . .
H82 H 0.7507 0.0141 1.0831 0.144 Uiso 1 1 calc R . .
C83 C 0.7314(3) -0.0428(4) 1.0040(2) 0.1202(12) Uani 1 1 d D . .
H83 H 0.758 -0.0874 1.0214 0.144 Uiso 1 1 calc R . .
C84 C 0.6941(3) -0.0340(4) 0.9410(2) 0.1202(12) Uani 1 1 d D . .
H84 H 0.6937 -0.0754 0.9147 0.144 Uiso 1 1 calc R . .
C85 C 0.6575(3) 0.0326(4) 0.9148(3) 0.1202(12) Uani 1 1 d D . .
H85 H 0.6342 0.0379 0.8714 0.144 Uiso 1 1 calc R . .
C86 C 0.6213(3) 0.1660(4) 0.9289(3) 0.1202(12) Uani 1 1 d D . .
H86A H 0.6307 0.1857 0.8961 0.18 Uiso 1 1 calc R . .
H86B H 0.6359 0.2042 0.9625 0.18 Uiso 1 1 calc R . .
H86C H 0.5746 0.1579 0.9127 0.18 Uiso 1 1 calc R . .
C87 C 0.3096(4) 0.2676(4) 0.4919(4) 0.1704(19) Uani 1 1 d D . .
H87 H 0.268 0.2477 0.4652 0.205 Uiso 1 1 calc R . .
C88 C 0.3239(3) 0.3461(4) 0.4901(4) 0.1704(19) Uani 1 1 d D . .
H88 H 0.2939 0.3804 0.46 0.205 Uiso 1 1 calc R . .
C89 C 0.3837(3) 0.3731(3) 0.5337(4) 0.1704(19) Uani 1 1 d D . .
C90 C 0.4312(4) 0.3226(3) 0.5725(4) 0.1704(19) Uani 1 1 d D . .
H90 H 0.4722 0.3427 0.6005 0.205 Uiso 1 1 calc R . .
C91 C 0.4193(3) 0.2430(4) 0.5707(4) 0.1704(19) Uani 1 1 d D . .
H91 H 0.4525 0.2069 0.594 0.205 Uiso 1 1 calc R . .
C92 C 0.3571(4) 0.2183(5) 0.5336(4) 0.1704(19) Uani 1 1 d D . .
H92 H 0.3461 0.1653 0.5365 0.205 Uiso 1 1 calc R . .
C93 C 0.3960(5) 0.4587(4) 0.5360(5) 0.212(6) Uiso 1 1 d D . .
H93A H 0.4426 0.4681 0.5542 0.318 Uiso 1 1 calc R . .
H93B H 0.3782 0.4843 0.561 0.318 Uiso 1 1 calc R . .
H93C H 0.3752 0.4801 0.4942 0.318 Uiso 1 1 calc R . .
C94 C 0.4977(3) 0.0682(4) 0.4698(3) 0.110(3) Uiso 1 1 d D . .
H94 H 0.4955 0.116 0.449 0.132 Uiso 1 1 calc R . .
C95 C 0.4737(3) 0.0013(3) 0.4366(3) 0.118(3) Uiso 1 1 d D C .
H95 H 0.4563 0.0021 0.3931 0.141 Uiso 1 1 calc R . .
C97 C 0.4444(8) -0.1403(5) 0.4322(7) 0.178(9) Uiso 0.5 1 d PD C 1
H97A H 0.464 -0.1861 0.4582 0.267 Uiso 0.5 1 calc PR C 1
H97B H 0.4512 -0.1432 0.3954 0.267 Uiso 0.5 1 calc PR C 1
H97C H 0.398 -0.1394 0.42 0.267 Uiso 0.5 1 calc PR C 1
C96 C 0.4749(4) -0.0676(4) 0.4669(3) 0.121(3) Uiso 1 1 d D . .
H96 H 0.457 -0.1143 0.4443 0.145 Uiso 0.5 1 calc PRD C 2
N1 N 0.38764(16) 0.2201(2) 0.17560(15) 0.0411(10) Uani 1 1 d . . .
N2 N 0.46737(16) 0.2182(2) 0.33403(15) 0.0418(10) Uani 1 1 d . . .
N3 N 0.45751(14) 0.0458(2) 0.25221(15) 0.0373(9) Uani 1 1 d . . .
N4 N 0.53142(15) 0.1458(2) 0.17005(15) 0.0420(10) Uani 1 1 d . . .
N5 N 0.54474(15) 0.3132(2) 0.25508(15) 0.0395(9) Uani 1 1 d . . .
N6 N 0.60664(16) 0.1390(2) 0.33266(16) 0.0457(11) Uani 1 1 d . . .
Sn1 Sn 0.337386(12) 0.128961(17) 0.257218(11) 0.03103(7) Uani 1 1 d . . .
Sn2 Sn 0.664495(12) 0.224236(17) 0.254649(13) 0.03533(7) Uani 1 1 d . . .
La1 La 0.197183(10) 0.072619(14) 0.251191(10) 0.03303(6) Uani 1 1 d . A .
La2 La 0.803186(10) 0.276328(14) 0.254395(11) 0.03364(6) Uani 1 1 d . A .
Yb1 Yb 0.499051(8) 0.180255(10) 0.252081(8) 0.03194(5) Uani 1 1 d . A .

loop_
_atom_site_aniso_label
_atom_site_aniso_U_11
_atom_site_aniso_U_22
_atom_site_aniso_U_33
_atom_site_aniso_U_23
_atom_site_aniso_U_13
_atom_site_aniso_U_12
C1 0.0362(18) 0.030(2) 0.0311(17) -0.0007(16) 0.0161(15) -0.0018(17)
C2 0.039(2) 0.049(3) 0.047(2) 0.003(2) 0.0179(18) 0.000(2)
C3 0.044(2) 0.081(4) 0.054(3) 0.030(3) 0.012(2) 0.014(3)
C4 0.053(3) 0.083(4) 0.054(3) 0.035(3) 0.016(2) -0.004(3)
C5 0.043(2) 0.069(3) 0.055(2) 0.028(2) 0.0207(19) -0.001(2)
C6 0.086(4) 0.089(8) 0.072(4) 0.046(5) 0.029(4) 0.001(5)
C6F 0.086(4) 0.089(8) 0.072(4) 0.046(5) 0.029(4) 0.001(5)
C7 0.042(2) 0.033(2) 0.0293(17) 0.0016(16) 0.0156(15) 0.0006(18)
C8 0.050(2) 0.052(3) 0.041(2) -0.001(2) 0.0220(18) -0.001(2)
C9 0.081(3) 0.067(3) 0.048(2) -0.020(2) 0.039(2) -0.008(3)
C10 0.079(3) 0.056(3) 0.040(2) -0.018(2) 0.019(2) -0.016(3)
C11 0.055(2) 0.062(3) 0.044(2) -0.008(2) 0.020(2) -0.022(2)
C12 0.123(5) 0.103(5) 0.075(4) -0.042(4) 0.037(3) -0.049(4)
C13 0.0300(17) 0.036(2) 0.0358(18) 0.0012(17) 0.0173(14) -0.0018(17)
C14 0.0429(18) 0.030(2) 0.057(2) 0.0046(18) 0.0344(16) -0.0008(18)
C15 0.054(2) 0.028(2) 0.070(3) 0.008(2) 0.033(2) -0.003(2)
C16 0.045(2) 0.032(2) 0.075(3) 0.003(2) 0.0344(19) 0.0096(19)
C17 0.0298(17) 0.043(3) 0.072(3) 0.002(2) 0.0287(18) -0.0004(18)
C18 0.064(3) 0.034(3) 0.145(5) 0.017(3) 0.053(3) 0.009(2)
C19 0.0362(18) 0.040(2) 0.046(2) -0.0041(18) 0.0245(16) -0.0053(18)
C20 0.049(2) 0.071(3) 0.063(3) -0.015(2) 0.0342(19) -0.018(2)
C21 0.069(3) 0.085(4) 0.047(2) -0.017(2) 0.0375(19) -0.024(3)
C22 0.049(2) 0.050(3) 0.042(2) -0.006(2) 0.0167(19) -0.006(2)
C23 0.039(2) 0.054(3) 0.044(2) -0.004(2) 0.0184(17) -0.012(2)
C24 0.061(3) 0.092(4) 0.047(3) -0.009(3) 0.019(2) -0.020(3)
C25 0.0317(17) 0.037(2) 0.0386(18) -0.0008(17) 0.0189(15) -0.0025(17)
C26 0.0361(19) 0.037(2) 0.068(3) -0.003(2) 0.0280(18) -0.0052(19)
C27 0.045(2) 0.028(2) 0.080(3) -0.006(2) 0.0357(19) -0.0095(19)
C28 0.0492(19) 0.034(2) 0.072(2) -0.005(2) 0.0425(18) -0.0006(19)
C29 0.0335(17) 0.040(2) 0.064(2) 0.000(2) 0.0318(16) -0.0007(18)
C30 0.079(2) 0.040(3) 0.165(4) -0.006(3) 0.093(3) 0.001(2)
C31 0.035(2) 0.032(2) 0.039(2) -0.0066(18) 0.0080(17) -0.0046(18)
C32 0.044(2) 0.051(3) 0.047(2) -0.005(2) 0.008(2) 0.012(2)
C33 0.063(3) 0.047(3) 0.044(3) -0.001(2) -0.003(2) 0.020(2)
C34 0.073(3) 0.051(3) 0.037(2) 0.012(2) 0.002(2) -0.002(3)
C35 0.049(2) 0.072(4) 0.053(3) 0.016(3) 0.016(2) -0.007(3)
C36 0.117(5) 0.092(5) 0.073(4) 0.048(3) 0.023(3) 0.010(4)
C37 0.0941(17) 0.104(2) 0.0773(14) 0.0518(14) 0.0448(13) 0.0301(17)
C38 0.0941(17) 0.104(2) 0.0773(14) 0.0518(14) 0.0448(13) 0.0301(17)
C39 0.0941(17) 0.104(2) 0.0773(14) 0.0518(14) 0.0448(13) 0.0301(17)
C40 0.0941(17) 0.104(2) 0.0773(14) 0.0518(14) 0.0448(13) 0.0301(17)
C41 0.0941(17) 0.104(2) 0.0773(14) 0.0518(14) 0.0448(13) 0.0301(17)
C42 0.075(3) 0.035(3) 0.089(3) -0.016(2) 0.043(3) 0.010(2)
C43 0.046(2) 0.081(4) 0.056(2) -0.025(3) 0.0260(19) -0.005(3)
C44 0.069(3) 0.065(3) 0.045(3) -0.016(2) 0.014(2) -0.004(3)
C45 0.041(2) 0.070(3) 0.081(3) -0.040(3) 0.014(2) 0.001(3)
C46 0.082(3) 0.062(3) 0.108(4) -0.042(3) 0.060(3) -0.036(3)
C47 0.069(3) 0.029(2) 0.057(2) 0.005(2) 0.027(2) 0.015(2)
C48 0.047(2) 0.032(2) 0.091(3) -0.002(2) 0.045(2) 0.0009(19)
C49 0.059(3) 0.051(3) 0.059(3) -0.019(2) 0.017(2) 0.012(2)
C50 0.077(2) 0.044(3) 0.079(2) 0.012(2) 0.060(2) 0.021(2)
C51 0.0319(19) 0.022(2) 0.091(3) 0.001(2) 0.024(2) 0.0033(17)
C52 0.102(4) 0.069(4) 0.050(3) 0.008(3) 0.018(3) 0.022(3)
C53 0.093(3) 0.091(4) 0.076(3) 0.042(3) 0.061(2) 0.041(3)
C54 0.071(3) 0.064(3) 0.081(4) 0.035(3) 0.016(3) -0.015(3)
C55 0.117(4) 0.052(3) 0.067(3) 0.023(2) 0.049(3) 0.044(3)
C56 0.052(3) 0.076(4) 0.075(3) 0.029(3) 0.015(3) 0.015(3)
C57 0.073(3) 0.050(3) 0.057(3) -0.016(2) 0.028(2) -0.010(3)
C58 0.055(3) 0.083(4) 0.053(2) -0.017(3) 0.028(2) -0.010(3)
C59 0.084(3) 0.067(4) 0.043(2) -0.005(2) 0.025(2) -0.017(3)
C60 0.052(3) 0.077(4) 0.061(3) -0.020(3) 0.019(2) -0.008(3)
C61 0.075(3) 0.071(4) 0.065(3) -0.024(3) 0.040(2) -0.033(3)
C62 0.0378(19) 0.025(2) 0.066(2) -0.0020(18) 0.0314(17) -0.0032(17)
C63 0.0378(19) 0.025(2) 0.066(2) -0.0020(18) 0.0314(17) -0.0032(17)
C64 0.0378(19) 0.025(2) 0.066(2) -0.0020(18) 0.0314(17) -0.0032(17)
C65 0.0378(19) 0.025(2) 0.066(2) -0.0020(18) 0.0314(17) -0.0032(17)
C66 0.0378(19) 0.025(2) 0.066(2) -0.0020(18) 0.0314(17) -0.0032(17)
C62F 0.0327(16) 0.034(2) 0.0588(19) -0.0073(16) 0.0239(14) -0.0024(15)
C63F 0.0327(16) 0.034(2) 0.0588(19) -0.0073(16) 0.0239(14) -0.0024(15)
C64F 0.0327(16) 0.034(2) 0.0588(19) -0.0073(16) 0.0239(14) -0.0024(15)
C65F 0.0327(16) 0.034(2) 0.0588(19) -0.0073(16) 0.0239(14) -0.0024(15)
C66F 0.0327(16) 0.034(2) 0.0588(19) -0.0073(16) 0.0239(14) -0.0024(15)
C80 0.1204(18) 0.145(3) 0.1161(17) -0.039(2) 0.0716(15) -0.042(2)
C81 0.1204(18) 0.145(3) 0.1161(17) -0.039(2) 0.0716(15) -0.042(2)
C82 0.1204(18) 0.145(3) 0.1161(17) -0.039(2) 0.0716(15) -0.042(2)
C83 0.1204(18) 0.145(3) 0.1161(17) -0.039(2) 0.0716(15) -0.042(2)
C84 0.1204(18) 0.145(3) 0.1161(17) -0.039(2) 0.0716(15) -0.042(2)
C85 0.1204(18) 0.145(3) 0.1161(17) -0.039(2) 0.0716(15) -0.042(2)
C86 0.1204(18) 0.145(3) 0.1161(17) -0.039(2) 0.0716(15) -0.042(2)
C87 0.229(3) 0.173(5) 0.157(3) -0.014(3) 0.129(2) 0.024(4)
C88 0.229(3) 0.173(5) 0.157(3) -0.014(3) 0.129(2) 0.024(4)
C89 0.229(3) 0.173(5) 0.157(3) -0.014(3) 0.129(2) 0.024(4)
C90 0.229(3) 0.173(5) 0.157(3) -0.014(3) 0.129(2) 0.024(4)
C91 0.229(3) 0.173(5) 0.157(3) -0.014(3) 0.129(2) 0.024(4)
C92 0.229(3) 0.173(5) 0.157(3) -0.014(3) 0.129(2) 0.024(4)
N1 0.0373(16) 0.045(2) 0.0393(16) 0.0156(16) 0.0157(14) 0.0057(16)
N2 0.0421(17) 0.047(2) 0.0357(16) -0.0085(16) 0.0168(14) -0.0093(17)
N3 0.0311(14) 0.0301(18) 0.0566(18) 0.0092(15) 0.0251(13) 0.0039(14)
N4 0.0358(16) 0.052(2) 0.0368(16) -0.0041(16) 0.0151(13) -0.0063(17)
N5 0.0329(15) 0.040(2) 0.0492(17) 0.0011(16) 0.0215(13) -0.0041(15)
N6 0.0364(17) 0.051(2) 0.0428(18) 0.0182(17) 0.0117(14) -0.0010(17)
Sn1 0.03068(11) 0.02938(14) 0.03535(12) 0.00113(11) 0.01695(10) 0.00010(11)
Sn2 0.02800(12) 0.03222(15) 0.04543(14) -0.00407(12) 0.01628(11) -0.00207(11)
La1 0.03111(10) 0.02885(12) 0.04258(11) 0.00440(10) 0.01969(9) 0.00261(9)
La2 0.03104(10) 0.02926(12) 0.04361(11) -0.00134(10) 0.01949(9) -0.00069(9)
Yb1 0.02897(7) 0.03121(9) 0.03499(8) 0.00278(7) 0.01388(6) -0.00540(7)

loop_
_atom_type_symbol
_atom_type_description
_atom_type_scat_dispersion_real
_atom_type_scat_dispersion_imag
_atom_type_scat_source
C C 0.0033 0.0016 'International Tables Vol C Tables 4.2.6.8 and 6.1.1.4'
H H 0 0 'International Tables Vol C Tables 4.2.6.8 and 6.1.1.4'
N N 0.0061 0.0033 'International Tables Vol C Tables 4.2.6.8 and 6.1.1.4'
Sn Sn -0.6537 1.4246 'International Tables Vol C Tables 4.2.6.8 and 6.1.1.4'
La La -0.2871 2.4523 'International Tables Vol C Tables 4.2.6.8 and 6.1.1.4'
Yb Yb -0.385 5.5486 'International Tables Vol C Tables 4.2.6.8 and 6.1.1.4'

loop_
_geom_angle_atom_site_label_1
_geom_angle_atom_site_label_2
_geom_angle_atom_site_label_3
_geom_angle
_geom_angle_site_symmetry_1
_geom_angle_site_symmetry_3
N1 C1 C2 119.4(4) . .
N1 C1 Sn1 121.8(2) . .
C2 C1 Sn1 118.8(3) . .
C3 C2 C1 120.5(4) . .
C3 C2 H2 119.7 . .
C1 C2 H2 119.7 . .
C4 C3 C2 119.9(4) . .
C4 C3 H3 120 . .
C2 C3 H3 120 . .
C3 C4 C5 117.0(5) . .
C3 C4 C6 120.0(6) . .
C5 C4 C6 121.0(6) . .
C3 C4 C6F 121.7(7) . .
C5 C4 C6F 118.9(7) . .
C6 C4 C6F 28.9(8) . .
N1 C5 C4 124.4(5) . .
N1 C5 H5 117.8 . .
C4 C5 H5 117.8 . .
C4 C6 H6A 109.5 . .
C4 C6 H6B 109.5 . .
C4 C6 H6C 109.5 . .
C4 C6F H6F1 109.5 . .
C4 C6F H6F2 109.5 . .
H6F1 C6F H6F2 109.5 . .
C4 C6F H6F3 109.5 . .
H6F1 C6F H6F3 109.5 . .
H6F2 C6F H6F3 109.5 . .
N2 C7 C8 119.3(4) . .
N2 C7 Sn1 122.2(3) . .
C8 C7 Sn1 118.5(3) . .
C9 C8 C7 120.7(5) . .
C9 C8 H8 119.6 . .
C7 C8 H8 119.6 . .
C10 C9 C8 120.2(5) . .
C10 C9 H9 119.9 . .
C8 C9 H9 119.9 . .
C9 C10 C11 116.7(4) . .
C9 C10 C12 123.0(5) . .
C11 C10 C12 120.3(6) . .
N2 C11 C10 124.5(5) . .
N2 C11 H11 117.7 . .
C10 C11 H11 117.7 . .
C10 C12 H12A 109.5 . .
C10 C12 H12B 109.5 . .
H12A C12 H12B 109.5 . .
C10 C12 H12C 109.5 . .
H12A C12 H12C 109.5 . .
H12B C12 H12C 109.5 . .
N3 C13 C14 118.2(4) . .
N3 C13 Sn1 124.8(3) . .
C14 C13 Sn1 116.9(3) . .
C15 C14 C13 121.9(4) . .
C15 C14 H14 119 . .
C13 C14 H14 119 . .
C14 C15 C16 119.4(4) . .
C14 C15 H15 120.3 . .
C16 C15 H15 120.3 . .
C17 C16 C15 116.7(4) . .
C17 C16 C18 120.8(4) . .
C15 C16 C18 122.4(4) . .
N3 C17 C16 124.0(4) . .
N3 C17 H17 118 . .
C16 C17 H17 118 . .
C16 C18 H18A 109.5 . .
C16 C18 H18B 109.5 . .
H18A C18 H18B 109.5 . .
C16 C18 H18C 109.5 . .
H18A C18 H18C 109.5 . .
H18B C18 H18C 109.5 . .
N4 C19 C20 118.5(4) . .
N4 C19 Sn2 122.7(3) . .
C20 C19 Sn2 118.8(3) . .
C21 C20 C19 121.4(5) . .
C21 C20 H20 119.3 . .
C19 C20 H20 119.3 . .
C22 C21 C20 120.2(5) . .
C22 C21 H21 119.9 . .
C20 C21 H21 119.9 . .
C21 C22 C23 115.6(4) . .
C21 C22 C24 123.0(5) . .
C23 C22 C24 121.5(5) . .
N4 C23 C22 124.6(4) . .
N4 C23 H23 117.7 . .
C22 C23 H23 117.7 . .
C22 C24 H24A 109.5 . .
C22 C24 H24B 109.5 . .
H24A C24 H24B 109.5 . .
C22 C24 H24C 109.5 . .
H24A C24 H24C 109.5 . .
H24B C24 H24C 109.5 . .
N5 C25 C26 118.5(4) . .
N5 C25 Sn2 123.5(3) . .
C26 C25 Sn2 118.1(3) . .
C25 C26 C27 122.6(4) . .
C25 C26 H26 118.7 . .
C27 C26 H26 118.7 . .
C26 C27 C28 118.3(4) . .
C26 C27 H27 120.8 . .
C28 C27 H27 120.8 . .
C29 C28 C27 117.4(4) . .
C29 C28 C30 121.3(4) . .
C27 C28 C30 121.3(4) . .
N5 C29 C28 124.1(4) . .
N5 C29 H29 117.9 . .
C28 C29 H29 117.9 . .
C28 C30 H30A 109.5 . .
C28 C30 H30B 109.5 . .
H30A C30 H30B 109.5 . .
C28 C30 H30C 109.5 . .
H30A C30 H30C 109.5 . .
H30B C30 H30C 109.5 . .
N6 C31 C32 119.4(4) . .
N6 C31 Sn2 121.5(3) . .
C32 C31 Sn2 119.1(4) . .
C31 C32 C33 121.5(5) . .
C31 C32 H32 119.3 . .
C33 C32 H32 119.3 . .
C34 C33 C32 119.5(4) . .
C34 C33 H33 120.3 . .
C32 C33 H33 120.3 . .
C35 C34 C33 116.2(5) . .
C35 C34 C36 121.4(6) . .
C33 C34 C36 122.4(5) . .
N6 C35 C34 125.3(5) . .
N6 C35 H35 117.4 . .
C34 C35 H35 117.4 . .
C34 C36 H36A 109.5 . .
C34 C36 H36B 109.5 . .
H36A C36 H36B 109.5 . .
C34 C36 H36C 109.5 . .
H36A C36 H36C 109.5 . .
H36B C36 H36C 109.5 . .
C41 C37 C38 106.6(6) . .
C41 C37 La1 76.2(3) . .
C38 C37 La1 74.7(3) . .
C41 C37 H37 126.7 . .
C38 C37 H37 126.7 . .
La1 C37 H37 114.8 . .
C39 C38 C37 107.7(7) . .
C39 C38 La1 75.9(4) . .
C37 C38 La1 76.6(3) . .
C39 C38 H38 126.1 . .
C37 C38 H38 126.1 . .
La1 C38 H38 113.7 . .
C38 C39 C40 109.9(7) . .
C38 C39 La1 76.5(4) . .
C40 C39 La1 76.8(4) . .
C38 C39 H39 125 . .
C40 C39 H39 125 . .
La1 C39 H39 113.6 . .
C39 C40 C41 107.7(7) . .
C39 C40 La1 75.2(4) . .
C41 C40 La1 76.9(4) . .
C39 C40 H40 126.1 . .
C41 C40 H40 126.1 . .
La1 C40 H40 114.2 . .
C40 C41 C37 108.0(7) . .
C40 C41 La1 75.3(4) . .
C37 C41 La1 75.5(3) . .
C40 C41 H41 126 . .
C37 C41 H41 126 . .
La1 C41 H41 115.4 . .
C43 C42 C46 107.8(5) . .
C43 C42 La1 76.7(3) . .
C46 C42 La1 74.4(3) . .
C43 C42 H42 126.1 . .
C46 C42 H42 126.1 . .
La1 C42 H42 115.1 . .
C44 C43 C42 107.9(5) . .
C44 C43 La1 74.8(3) . .
C42 C43 La1 75.5(3) . .
C44 C43 H43 126.1 . .
C42 C43 H43 126.1 . .
La1 C43 H43 115.9 . .
C45 C44 C43 109.1(5) . .
C45 C44 La1 74.9(3) . .
C43 C44 La1 77.3(3) . .
C45 C44 H44 125.5 . .
C43 C44 H44 125.5 . .
La1 C44 H44 114.4 . .
C44 C45 C46 107.4(5) . .
C44 C45 La1 77.0(3) . .
C46 C45 La1 76.0(3) . .
C44 C45 H45 126.3 . .
C46 C45 H45 126.3 . .
La1 C45 H45 113.2 . .
C45 C46 C42 107.9(5) . .
C45 C46 La1 75.4(3) . .
C42 C46 La1 77.2(3) . .
C45 C46 H46 126.1 . .
C42 C46 H46 126.1 . .
La1 C46 H46 113.7 . .
C48 C47 C51 107.3(4) . .
C48 C47 La1 77.2(3) . .
C51 C47 La1 73.9(2) . .
C48 C47 H47 126.4 . .
C51 C47 H47 126.4 . .
La1 C47 H47 114.9 . .
C49 C48 C47 107.9(5) . .
C49 C48 La1 75.6(3) . .
C47 C48 La1 75.0(3) . .
C49 C48 H48 126.1 . .
C47 C48 H48 126.1 . .
La1 C48 H48 115.5 . .
C48 C49 C50 108.0(4) . .
C48 C49 La1 76.9(3) . .
C50 C49 La1 74.3(3) . .
C48 C49 H49 126 . .
C50 C49 H49 126 . .
La1 C49 H49 115.1 . .
C51 C50 C49 107.8(5) . .
C51 C50 La1 75.4(3) . .
C49 C50 La1 77.5(3) . .
C51 C50 H50 126.1 . .
C49 C50 H50 126.1 . .
La1 C50 H50 113.4 . .
C50 C51 C47 109.0(4) . .
C50 C51 La1 77.0(3) . .
C47 C51 La1 77.8(3) . .
C50 C51 H51 125.5 . .
C47 C51 H51 125.5 . .
La1 C51 H51 112.1 . .
C53 C52 C56 107.4(6) . .
C53 C52 La2 74.8(3) . .
C56 C52 La2 77.1(3) . .
C53 C52 H52 126.3 . .
C56 C52 H52 126.3 . .
La2 C52 H52 114.3 . .
C52 C53 C54 109.9(6) . .
C52 C53 La2 77.7(4) . .
C54 C53 La2 75.1(3) . .
C52 C53 H53 125.1 . .
C54 C53 H53 125.1 . .
La2 C53 H53 114.2 . .
C53 C54 C55 106.8(5) . .
C53 C54 La2 76.7(3) . .
C55 C54 La2 77.9(3) . .
C53 C54 H54 126.6 . .
C55 C54 H54 126.6 . .
La2 C54 H54 111.7 . .
C56 C55 C54 107.1(6) . .
C56 C55 La2 77.0(3) . .
C54 C55 La2 73.7(3) . .
C56 C55 H55 126.5 . .
C54 C55 H55 126.5 . .
La2 C55 H55 115.2 . .
C52 C56 C55 108.8(6) . .
C52 C56 La2 75.4(3) . .
C55 C56 La2 75.1(3) . .
C52 C56 H56 125.6 . .
C55 C56 H56 125.6 . .
La2 C56 H56 116 . .
C58 C57 C61 108.4(5) . .
C58 C57 La2 76.1(3) . .
C61 C57 La2 74.6(3) . .
C58 C57 H57 125.8 . .
C61 C57 H57 125.8 . .
La2 C57 H57 115.6 . .
C57 C58 C59 107.8(5) . .
C57 C58 La2 76.0(3) . .
C59 C58 La2 74.9(3) . .
C57 C58 H58 126.1 . .
C59 C58 H58 126.1 . .
La2 C58 H58 115.2 . .
C60 C59 C58 107.9(5) . .
C60 C59 La2 74.7(3) . .
C58 C59 La2 76.7(3) . .
C60 C59 H59 126 . .
C58 C59 H59 126 . .
La2 C59 H59 114.8 . .
C61 C60 C59 108.1(5) . .
C61 C60 La2 76.4(3) . .
C59 C60 La2 76.7(3) . .
C61 C60 H60 126 . .
C59 C60 H60 126 . .
La2 C60 H60 113.3 . .
C60 C61 C57 107.8(5) . .
C60 C61 La2 75.2(3) . .
C57 C61 La2 76.9(3) . .
C60 C61 H61 126.1 . .
C57 C61 H61 126.1 . .
La2 C61 H61 114.1 . .
C63 C62 C66 109.7(6) . .
C63 C62 La2 78.3(5) . .
C66 C62 La2 75.6(5) . .
C63 C62 H62 125.2 . .
C66 C62 H62 125.2 . .
La2 C62 H62 113.1 . .
C62 C63 C64 110.0(8) . .
C62 C63 La2 74.9(5) . .
C64 C63 La2 76.0(5) . .
C62 C63 H63 125 . .
C64 C63 H63 125 . .
La2 C63 H63 116 . .
C63 C64 C65 106.1(7) . .
C63 C64 La2 76.6(5) . .
C65 C64 La2 75.5(5) . .
C63 C64 H64 126.9 . .
C65 C64 H64 126.9 . .
La2 C64 H64 113.6 . .
C64 C65 C66 107.9(7) . .
C64 C65 La2 76.4(5) . .
C66 C65 La2 74.5(5) . .
C64 C65 H65 126 . .
C66 C65 H65 126 . .
La2 C65 H65 115.3 . .
C62 C66 C65 106.2(7) . .
C62 C66 La2 76.5(6) . .
C65 C66 La2 77.2(5) . .
C62 C66 H66 126.9 . .
C65 C66 H66 126.9 . .
La2 C66 H66 112.3 . .
C66F C62F C63F 108.4(5) . .
C66F C62F La2 75.6(4) . .
C63F C62F La2 76.6(4) . .
C66F C62F H62F 125.8 . .
C63F C62F H62F 125.8 . .
La2 C62F H62F 114.3 . .
C64F C63F C62F 109.1(6) . .
C64F C63F La2 77.9(4) . .
C62F C63F La2 74.5(4) . .
C64F C63F H63F 125.5 . .
C62F C63F H63F 125.5 . .
La2 C63F H63F 114.3 . .
C63F C64F C65F 106.1(6) . .
C63F C64F La2 73.7(4) . .
C65F C64F La2 73.3(4) . .
C63F C64F H64F 126.9 . .
C65F C64F H64F 126.9 . .
La2 C64F H64F 118.2 . .
C66F C65F C64F 107.9(5) . .
C66F C65F La2 74.6(4) . .
C64F C65F La2 77.3(4) . .
C66F C65F H65F 126.1 . .
C64F C65F H65F 126.1 . .
La2 C65F H65F 114.4 . .
C62F C66F C65F 108.5(7) . .
C62F C66F La2 75.6(5) . .
C65F C66F La2 76.6(5) . .
C62F C66F H66F 125.8 . .
C65F C66F H66F 125.8 . .
La2 C66F H66F 114.2 . .
C71 C70 C75 120 . .
C71 C70 H70 120 . .
C75 C70 H70 120 . .
C72 C71 C70 120 . .
C72 C71 H71 120 . .
C70 C71 H71 120 . .
C71 C72 C73 120 . .
C71 C72 H72 120 . .
C73 C72 H72 120 . .
C74 C73 C72 120 . .
C74 C73 H73 120 . .
C72 C73 H73 120 . .
C73 C74 C75 120 . .
C73 C74 C76 119.0(9) . .
C75 C74 C76 120.8(9) . .
C74 C75 C70 120 . .
C74 C75 H75 120 . .
C70 C75 H75 120 . .
C71F C70F C75F 120 . .
C71F C70F H70F 120 . .
C75F C70F H70F 120 . .
C72F C71F C70F 120 . .
C72F C71F H71F 120 . .
C70F C71F H71F 120 . .
C71F C72F C73F 120 . .
C71F C72F H72F 120 . .
C73F C72F H72F 120 . .
C74F C73F C72F 120 . .
C74F C73F H73F 120 . .
C72F C73F H73F 120 . .
C73F C74F C75F 120 . .
C73F C74F C76F 115.1(7) . .
C75F C74F C76F 124.9(7) . .
C74F C75F C70F 120 . .
C74F C75F H75F 120 . .
C70F C75F H75F 120 . .
C85 C80 C81 122.5(5) . .
C85 C80 C86 122.6(5) . .
C81 C80 C86 114.7(6) . .
C82 C81 C80 117.2(6) . .
C82 C81 H81 121.4 . .
C80 C81 H81 121.4 . .
C81 C82 C83 123.7(6) . .
C81 C82 H82 118.1 . .
C83 C82 H82 118.1 . .
C84 C83 C82 115.3(6) . .
C84 C83 H83 122.4 . .
C82 C83 H83 122.4 . .
C83 C84 C85 122.9(6) . .
C83 C84 H84 118.6 . .
C85 C84 H84 118.6 . .
C80 C85 C84 118.3(6) . .
C80 C85 H85 120.8 . .
C84 C85 H85 120.8 . .
C80 C86 H86A 109.5 . .
C80 C86 H86B 109.5 . .
H86A C86 H86B 109.5 . .
C80 C86 H86C 109.5 . .
H86A C86 H86C 109.5 . .
H86B C86 H86C 109.5 . .
C88 C87 C92 119.0(7) . .
C88 C87 H87 120.5 . .
C92 C87 H87 120.5 . .
C87 C88 C89 117.8(6) . .
C87 C88 H88 121.1 . .
C89 C88 H88 121.1 . .
C90 C89 C88 121.9(5) . .
C90 C89 C93 120.5(6) . .
C88 C89 C93 117.6(6) . .
C89 C90 C91 120.3(6) . .
C89 C90 H90 119.8 . .
C91 C90 H90 119.8 . .
C92 C91 C90 117.1(7) . .
C92 C91 H91 121.4 . .
C90 C91 H91 121.4 . .
C91 C92 C87 122.8(8) . .
C91 C92 H92 118.6 . .
C87 C92 H92 118.6 . .
C89 C93 H93A 109.5 . .
C89 C93 H93B 109.5 . .
H93A C93 H93B 109.5 . .
C89 C93 H93C 109.5 . .
H93A C93 H93C 109.5 . .
H93B C93 H93C 109.5 . .
C95 C94 C96 121.1(6) . 3_656
C95 C94 H94 119.5 . .
C96 C94 H94 119.5 3_656 .
C94 C95 C96 119.4(6) . .
C94 C95 H95 120.3 . .
C96 C95 H95 120.3 . .
C96 C97 H97A 109.5 . .
C96 C97 H97B 109.5 . .
C96 C97 H97C 109.5 . .
C94 C96 C95 119.5(6) 3_656 .
C94 C96 C97 119.5(8) 3_656 .
C95 C96 C97 120.9(8) . .
C94 C96 H96 120.2 3_656 .
C95 C96 H96 120.2 . .
C97 C96 H96 2.5 . .
C5 N1 C1 118.7(3) . .
C5 N1 Yb1 117.4(3) . .
C1 N1 Yb1 123.8(3) . .
C7 N2 C11 118.5(4) . .
C7 N2 Yb1 123.3(2) . .
C11 N2 Yb1 117.9(3) . .
C13 N3 C17 119.6(4) . .
C13 N3 Yb1 121.0(3) . .
C17 N3 Yb1 119.3(3) . .
C19 N4 C23 119.7(4) . .
C19 N4 Yb1 122.1(3) . .
C23 N4 Yb1 117.2(3) . .
C29 N5 C25 119.1(4) . .
C29 N5 Yb1 119.6(3) . .
C25 N5 Yb1 120.5(3) . .
C35 N6 C31 118.1(4) . .
C35 N6 Yb1 118.2(3) . .
C31 N6 Yb1 122.2(3) . .
C7 Sn1 C13 99.14(14) . .
C7 Sn1 C1 96.86(14) . .
C13 Sn1 C1 98.12(15) . .
C7 Sn1 La1 124.25(12) . .
C13 Sn1 La1 116.25(10) . .
C1 Sn1 La1 117.36(10) . .
C19 Sn2 C25 97.39(15) . .
C19 Sn2 C31 98.72(15) . .
C25 Sn2 C31 98.03(16) . .
C19 Sn2 La2 119.80(12) . .
C25 Sn2 La2 115.40(11) . .
C31 Sn2 La2 122.61(10) . .
C39 La1 C38 27.53(18) . .
C39 La1 C45 117.04(19) . .
C38 La1 C45 144.57(19) . .
C39 La1 C51 96.55(18) . .
C38 La1 C51 100.29(18) . .
C45 La1 C51 78.38(15) . .
C39 La1 C46 95.99(19) . .
C38 La1 C46 121.6(2) . .
C45 La1 C46 28.56(16) . .
C51 La1 C46 99.74(15) . .
C39 La1 C40 27.98(19) . .
C38 La1 C40 46.1(2) . .
C45 La1 C40 103.16(18) . .
C51 La1 C40 119.07(18) . .
C46 La1 C40 76.30(19) . .
C39 La1 C50 77.47(18) . .
C38 La1 C50 74.10(18) . .
C45 La1 C50 104.81(14) . .
C51 La1 C50 27.65(14) . .
C46 La1 C50 121.22(15) . .
C40 La1 C50 104.63(18) . .
C39 La1 C37 46.10(19) . .
C38 La1 C37 28.66(19) . .
C45 La1 C37 145.21(19) . .
C51 La1 C37 127.48(18) . .
C46 La1 C37 116.71(19) . .
C40 La1 C37 46.31(19) . .
C50 La1 C37 100.07(17) . .
C39 La1 C44 142.24(18) . .
C38 La1 C44 166.45(19) . .
C45 La1 C44 28.14(17) . .
C51 La1 C44 89.06(16) . .
C46 La1 C44 46.34(18) . .
C40 La1 C44 120.57(18) . .
C50 La1 C44 116.35(15) . .
C37 La1 C44 143.46(18) . .
C39 La1 C41 45.9(2) . .
C38 La1 C41 46.5(2) . .
C45 La1 C41 116.97(18) . .
C51 La1 C41 142.34(19) . .
C46 La1 C41 88.53(18) . .
C40 La1 C41 27.85(18) . .
C50 La1 C41 119.66(18) . .
C37 La1 C41 28.25(19) . .
C44 La1 C41 121.15(19) . .
C39 La1 C42 103.61(19) . .
C38 La1 C42 120.60(19) . .
C45 La1 C42 46.72(15) . .
C51 La1 C42 124.89(14) . .
C46 La1 C42 28.38(16) . .
C40 La1 C42 76.86(19) . .
C50 La1 C42 149.29(14) . .
C37 La1 C42 102.23(18) . .
C44 La1 C42 46.03(16) . .
C41 La1 C42 75.93(18) . .
C39 La1 C47 122.74(18) . .
C38 La1 C47 117.93(18) . .
C45 La1 C47 77.03(15) . .
C51 La1 C47 28.25(15) . .
C46 La1 C47 104.83(15) . .
C40 La1 C47 147.26(18) . .
C50 La1 C47 46.04(15) . .
C37 La1 C47 137.22(17) . .
C44 La1 C47 74.61(15) . .
C41 La1 C47 164.22(18) . .
C42 La1 C47 119.75(14) . .
C54 La2 C53 28.23(18) . .
C54 La2 C66F 99.7(2) . .
C53 La2 C66F 75.2(2) . .
C54 La2 C62F 117.2(2) . .
C53 La2 C62F 99.0(2) . .
C66F La2 C62F 28.7(2) . .
C54 La2 C60 103.01(17) . .
C53 La2 C60 121.10(18) . .
C66F La2 C60 100.94(18) . .
C62F La2 C60 74.90(19) . .
C54 La2 C61 77.41(17) . .
C53 La2 C61 101.01(17) . .
C66F La2 C61 117.43(19) . .
C62F La2 C61 97.41(18) . .
C60 La2 C61 28.41(16) . .
C54 La2 C65F 110.8(2) . .
C53 La2 C65F 82.6(2) . .
C66F La2 C65F 28.8(2) . .
C62F La2 C65F 47.44(19) . .
C60 La2 C65F 121.43(18) . .
C61 La2 C65F 144.40(18) . .
C54 La2 C63F 145.5(2) . .
C53 La2 C63F 122.7(2) . .
C66F La2 C63F 47.5(2) . .
C62F La2 C63F 28.9(2) . .
C60 La2 C63F 77.98(18) . .
C61 La2 C63F 106.03(18) . .
C65F La2 C63F 47.5(2) . .
C54 La2 C55 28.43(18) . .
C53 La2 C55 45.98(18) . .
C66F La2 C55 120.8(2) . .
C62F La2 C55 144.2(2) . .
C60 La2 C55 113.46(17) . .
C61 La2 C55 85.06(16) . .
C65F La2 C55 119.15(18) . .
C63F La2 C55 166.58(19) . .
C54 La2 C52 46.44(18) . .
C53 La2 C52 27.60(17) . .
C66F La2 C52 79.6(2) . .
C62F La2 C52 108.1(2) . .
C60 La2 C52 148.05(19) . .
C61 La2 C52 123.83(18) . .
C65F La2 C52 73.1(2) . .
C63F La2 C52 120.5(2) . .
C55 La2 C52 46.09(17) . .
C54 La2 C59 123.24(17) . .
C53 La2 C59 147.53(17) . .
C66F La2 C59 112.94(19) . .
C62F La2 C59 84.2(2) . .
C60 La2 C59 28.55(17) . .
C61 La2 C59 46.75(17) . .
C65F La2 C59 120.30(19) . .
C63F La2 C59 73.01(19) . .
C55 La2 C59 120.40(17) . .
C52 La2 C59 166.46(18) . .
C54 La2 C66 105.3(2) . .
C53 La2 C66 84.3(2) . .
C66F La2 C66 14.1(2) . .
C62F La2 C66 15.6(2) . .
C60 La2 C66 87.0(2) . .
C61 La2 C66 105.5(2) . .
C65F La2 C66 39.1(2) . .
C63F La2 C66 40.3(2) . .
C55 La2 C66 130.2(2) . .
C52 La2 C66 92.6(2) . .
C59 La2 C66 99.5(2) . .
N6 Yb1 N3 89.37(11) . .
N6 Yb1 N5 88.44(11) . .
N3 Yb1 N5 177.81(10) . .
N6 Yb1 N1 176.29(13) . .
N3 Yb1 N1 88.92(11) . .
N5 Yb1 N1 93.27(11) . .
N6 Yb1 N4 90.54(12) . .
N3 Yb1 N4 92.34(12) . .
N5 Yb1 N4 87.70(13) . .
N1 Yb1 N4 92.82(11) . .
N6 Yb1 N2 89.63(12) . .
N3 Yb1 N2 89.09(12) . .
N5 Yb1 N2 90.87(12) . .
N1 Yb1 N2 87.05(11) . .
N4 Yb1 N2 178.56(12) . .

loop_
_geom_bond_atom_site_label_1
_geom_bond_atom_site_label_2
_geom_bond_distance
_geom_bond_site_symmetry_2
C1 N1 1.343(5) .
C1 C2 1.385(5) .
C1 Sn1 2.214(4) .
C2 C3 1.374(7) .
C2 H2 0.95 .
C3 C4 1.362(8) .
C3 H3 0.95 .
C4 C5 1.365(6) .
C4 C6 1.546(10) .
C4 C6F 1.551(12) .
C5 N1 1.341(6) .
C5 H5 0.95 .
C6 H6A 0.98 .
C6 H6B 0.98 .
C6 H6C 0.98 .
C6F H6F1 0.98 .
C6F H6F2 0.98 .
C6F H6F3 0.98 .
C7 N2 1.346(5) .
C7 C8 1.393(6) .
C7 Sn1 2.202(4) .
C8 C9 1.374(6) .
C8 H8 0.95 .
C9 C10 1.370(8) .
C9 H9 0.95 .
C10 C11 1.370(8) .
C10 C12 1.514(7) .
C11 N2 1.353(5) .
C11 H11 0.95 .
C12 H12A 0.98 .
C12 H12B 0.98 .
C12 H12C 0.98 .
C13 N3 1.350(5) .
C13 C14 1.402(6) .
C13 Sn1 2.207(4) .
C14 C15 1.377(6) .
C14 H14 0.95 .
C15 C16 1.386(7) .
C15 H15 0.95 .
C16 C17 1.384(6) .
C16 C18 1.530(7) .
C17 N3 1.357(6) .
C17 H17 0.95 .
C18 H18A 0.98 .
C18 H18B 0.98 .
C18 H18C 0.98 .
C19 N4 1.337(5) .
C19 C20 1.390(7) .
C19 Sn2 2.203(4) .
C20 C21 1.380(6) .
C20 H20 0.95 .
C21 C22 1.379(7) .
C21 H21 0.95 .
C22 C23 1.380(7) .
C22 C24 1.497(6) .
C23 N4 1.350(5) .
C23 H23 0.95 .
C24 H24A 0.98 .
C24 H24B 0.98 .
C24 H24C 0.98 .
C25 N5 1.360(5) .
C25 C26 1.376(6) .
C25 Sn2 2.210(4) .
C26 C27 1.388(6) .
C26 H26 0.95 .
C27 C28 1.390(6) .
C27 H27 0.95 .
C28 C29 1.366(6) .
C28 C30 1.513(7) .
C29 N5 1.360(6) .
C29 H29 0.95 .
C30 H30A 0.98 .
C30 H30B 0.98 .
C30 H30C 0.98 .
C31 N6 1.349(6) .
C31 C32 1.372(6) .
C31 Sn2 2.214(5) .
C32 C33 1.376(7) .
C32 H32 0.95 .
C33 C34 1.374(8) .
C33 H33 0.95 .
C34 C35 1.366(7) .
C34 C36 1.512(8) .
C35 N6 1.344(6) .
C35 H35 0.95 .
C36 H36A 0.98 .
C36 H36B 0.98 .
C36 H36C 0.98 .
C37 C41 1.390(9) .
C37 C38 1.402(9) .
C37 La1 2.844(5) .
C37 H37 0.95 .
C38 C39 1.340(9) .
C38 La1 2.820(6) .
C38 H38 0.95 .
C39 C40 1.365(10) .
C39 La1 2.812(6) .
C39 H39 0.95 .
C40 C41 1.368(9) .
C40 La1 2.833(6) .
C40 H40 0.95 .
C41 La1 2.853(6) .
C41 H41 0.95 .
C42 C43 1.381(8) .
C42 C46 1.396(8) .
C42 La1 2.863(5) .
C42 H42 0.95 .
C43 C44 1.380(7) .
C43 La1 2.879(5) .
C43 H43 0.95 .
C44 C45 1.378(8) .
C44 La1 2.847(5) .
C44 H44 0.95 .
C45 C46 1.393(8) .
C45 La1 2.821(5) .
C45 H45 0.95 .
C46 La1 2.828(5) .
C46 H46 0.95 .
C47 C48 1.385(6) .
C47 C51 1.391(8) .
C47 La1 2.872(4) .
C47 H47 0.95 .
C48 C49 1.378(8) .
C48 La1 2.899(5) .
C48 H48 0.95 .
C49 C50 1.395(7) .
C49 La1 2.882(5) .
C49 H49 0.95 .
C50 C51 1.354(7) .
C50 La1 2.842(5) .
C50 H50 0.95 .
C51 La1 2.823(4) .
C51 H51 0.95 .
C52 C53 1.353(8) .
C52 C56 1.364(9) .
C52 La2 2.852(5) .
C52 H52 0.95 .
C53 C54 1.369(9) .
C53 La2 2.817(6) .
C53 H53 0.95 .
C54 C55 1.387(9) .
C54 La2 2.797(6) .
C54 H54 0.95 .
C55 C56 1.380(8) .
C55 La2 2.849(5) .
C55 H55 0.95 .
C56 La2 2.873(5) .
C56 H56 0.95 .
C57 C58 1.386(8) .
C57 C61 1.408(8) .
C57 La2 2.874(5) .
C57 H57 0.95 .
C58 C59 1.407(8) .
C58 La2 2.876(5) .
C58 H58 0.95 .
C59 C60 1.401(8) .
C59 La2 2.854(5) .
C59 H59 0.95 .
C60 C61 1.392(8) .
C60 La2 2.828(5) .
C60 H60 0.95 .
C61 La2 2.844(5) .
C61 H61 0.95 .
C62 C63 1.341(12) .
C62 C66 1.383(13) .
C62 La2 2.874(9) .
C62 H62 0.95 .
C63 C64 1.380(12) .
C63 La2 2.915(9) .
C63 H63 0.95 .
C64 C65 1.409(14) .
C64 La2 2.908(9) .
C64 H64 0.95 .
C65 C66 1.410(11) .
C65 La2 2.898(10) .
C65 H65 0.95 .
C66 La2 2.863(10) .
C66 H66 0.95 .
C62F C66F 1.401(10) .
C62F C63F 1.417(12) .
C62F La2 2.821(8) .
C62F H62F 0.95 .
C63F C64F 1.410(9) .
C63F La2 2.847(8) .
C63F H63F 0.95 .
C64F C65F 1.460(12) .
C64F La2 2.900(8) .
C64F H64F 0.95 .
C65F C66F 1.409(10) .
C65F La2 2.847(8) .
C65F H65F 0.95 .
C66F La2 2.821(8) .
C66F H66F 0.95 .
C70 C71 1.39 .
C70 C75 1.39 .
C70 H70 0.95 .
C71 C72 1.39 .
C71 H71 0.95 .
C72 C73 1.39 .
C72 H72 0.95 .
C73 C74 1.39 .
C73 H73 0.95 .
C74 C75 1.39 .
C74 C76 1.60(2) .
C75 H75 0.95 .
C76 H76A 0.98 .
C76 H76B 0.98 .
C76 H76C 0.98 .
C70F C71F 1.39 .
C70F C75F 1.39 .
C70F H70F 0.95 .
C71F C72F 1.39 .
C71F H71F 0.95 .
C72F C73F 1.39 .
C72F H72F 0.95 .
C73F C74F 1.39 .
C73F H73F 0.95 .
C74F C75F 1.39 .
C74F C76F 1.653(19) .
C75F H75F 0.95 .
C76F H76D 0.98 .
C76F H76E 0.98 .
C76F H76F 0.98 .
C80 C85 1.350(9) .
C80 C81 1.384(6) .
C80 C86 1.503(7) .
C81 C82 1.378(7) .
C81 H81 0.95 .
C82 C83 1.394(7) .
C82 H82 0.95 .
C83 C84 1.389(6) .
C83 H83 0.95 .
C84 C85 1.390(7) .
C84 H84 0.95 .
C85 H85 0.95 .
C86 H86A 0.98 .
C86 H86B 0.98 .
C86 H86C 0.98 .
C87 C88 1.385(7) .
C87 C92 1.395(11) .
C87 H87 0.95 .
C88 C89 1.391(7) .
C88 H88 0.95 .
C89 C90 1.382(7) .
C89 C93 1.483(7) .
C90 C91 1.383(7) .
C90 H90 0.95 .
C91 C92 1.378(7) .
C91 H91 0.95 .
C92 H92 0.95 .
C93 H93A 0.98 .
C93 H93B 0.98 .
C93 H93C 0.98 .
C94 C95 1.365(7) .
C94 C96 1.379(9) 3_656
C94 H94 0.95 .
C95 C96 1.382(7) .
C95 H95 0.95 .
C97 C96 1.488(8) .
C97 H97A 0.98 .
C97 H97B 0.98 .
C97 H97C 0.98 .
C96 C94 1.379(9) 3_656
C96 H96 0.95 .
N1 Yb1 2.504(3) .
N2 Yb1 2.507(4) .
N3 Yb1 2.488(3) .
N4 Yb1 2.505(4) .
N5 Yb1 2.491(4) .
N6 Yb1 2.482(3) .
Sn1 La1 3.3303(4) .
Sn2 La2 3.3404(4) .
